data_7710586
loop_
_publ_author_name
'Yeung, Jason'
'Becker, Matthias'
'Stephan, Douglas W.'

_publ_section_title
;
 Towards macrocyclic frustrated Lewis pairs
;
_journal_name_full 'Dalton Transactions'
_journal_paper_doi 10.1039/D2DT01716D
_journal_year 2022
_chemical_formula_moiety 'C52 H22 B4 Br4 F20 N4 O8, 2(C H2 Cl2), C H Cl2'
_chemical_formula_sum 'C55 H27 B4 Br4 Cl6 F20 N4 O8'
_chemical_formula_weight 1827.38
_space_group_crystal_system orthorhombic
_space_group_IT_number 52
_space_group_name_Hall '-P 2a 2bc'
_space_group_name_H-M_alt 'P n n a'
_atom_sites_solution_hydrogens mixed
_audit_creation_date 2021-08-13
_audit_creation_method
;
Olex2 1.3
(compiled 2020.11.12 svn.r5f609507 for OlexSys, GUI svn.r6272)
;
_audit_update_record
;
2021-10-15 deposited with the CCDC.	2022-06-23 downloaded from the CCDC.
;
_cell_angle_alpha 90
_cell_angle_beta 90
_cell_angle_gamma 90
_cell_formula_units_Z 4
_cell_length_a 11.1341(4)
_cell_length_b 27.7360(12)
_cell_length_c 21.0109(9)
_cell_measurement_reflns_used 9181
_cell_measurement_temperature 149.25
_cell_measurement_theta_max 27.30
_cell_measurement_theta_min 2.94
_cell_volume 6488.5(5)
_computing_cell_refinement 'SAINT V8.38A (Bruker, 2018)'
_computing_data_reduction 'SAINT V8.38A (Bruker, 2018)'
_computing_molecular_graphics 'Olex2 1.3 (Dolomanov et al., 2009)'
_computing_publication_material 'Olex2 1.3 (Dolomanov et al., 2009)'
_computing_structure_refinement 'XL  (Sheldrick, 2008)'
_computing_structure_solution 'SHELXT 2014/5 (Sheldrick, 2014)'
_diffrn_ambient_temperature 149.25
_diffrn_measured_fraction_theta_full 0.999
_diffrn_measured_fraction_theta_max 0.990
_diffrn_measurement_device_type 'Bruker APEX-II CCD'
_diffrn_measurement_method '\f and \w scans'
_diffrn_radiation_type MoK\a
_diffrn_radiation_wavelength 0.71073
_diffrn_reflns_av_R_equivalents 0.0949
_diffrn_reflns_av_unetI/netI 0.0529
_diffrn_reflns_Laue_measured_fraction_full 0.999
_diffrn_reflns_Laue_measured_fraction_max 0.990
_diffrn_reflns_limit_h_max 14
_diffrn_reflns_limit_h_min -14
_diffrn_reflns_limit_k_max 36
_diffrn_reflns_limit_k_min -36
_diffrn_reflns_limit_l_max 27
_diffrn_reflns_limit_l_min -27
_diffrn_reflns_number 69874
_diffrn_reflns_point_group_measured_fraction_full 0.999
_diffrn_reflns_point_group_measured_fraction_max 0.990
_diffrn_reflns_theta_full 25.242
_diffrn_reflns_theta_max 27.630
_diffrn_reflns_theta_min 2.196
_diffrn_source_current 30.0
_diffrn_source_power 1.5
_diffrn_source_voltage 50.0
_diffrn_standards_number 0
_exptl_absorpt_coefficient_mu 2.843
_exptl_absorpt_correction_T_max 0.7456
_exptl_absorpt_correction_T_min 0.6052
_exptl_absorpt_correction_type none
_exptl_absorpt_process_details
;
SADABS-2016/2 (Bruker,2016/2) was used for absorption correction.
wR2(int) was 0.1026 before and 0.0594 after correction.
The Ratio of minimum to maximum transmission is 0.8117.
The \l/2 correction factor is Not present.
;
_exptl_crystal_colour colourless
_exptl_crystal_colour_primary colourless
_exptl_crystal_density_diffrn 1.871
_exptl_crystal_description Shard
_exptl_crystal_F_000 3564
_exptl_crystal_size_max 0.16
_exptl_crystal_size_mid 0.09
_exptl_crystal_size_min 0.09
_refine_diff_density_max 0.963
_refine_diff_density_min -1.028
_refine_diff_density_rms 0.094
_refine_ls_extinction_method none
_refine_ls_goodness_of_fit_ref 1.028
_refine_ls_hydrogen_treatment mixed
_refine_ls_matrix_type full
_refine_ls_number_parameters 468
_refine_ls_number_reflns 7486
_refine_ls_number_restraints 0
_refine_ls_restrained_S_all 1.028
_refine_ls_R_factor_all 0.0803
_refine_ls_R_factor_gt 0.0470
_refine_ls_shift/su_max 0.002
_refine_ls_shift/su_mean 0.000
_refine_ls_structure_factor_coef Fsqd
_refine_ls_weighting_details 'w=1/[\s^2^(Fo^2^)+(0.0254P)^2^+16.9570P] where P=(Fo^2^+2Fc^2^)/3'
_refine_ls_weighting_scheme calc
_refine_ls_wR_factor_gt 0.0872
_refine_ls_wR_factor_ref 0.0989
_reflns_Friedel_coverage 0.000
_reflns_number_gt 5330
_reflns_number_total 7486
_reflns_threshold_expression 'I > 2\s(I)'
_cod_data_source_file d2dt01716d2.cif
_cod_data_source_block jky0125_a
_cod_database_code 7710586
_shelx_shelxl_version_number 2018/3
_shelx_space_group_comment
;
The symmetry employed for this shelxl refinement is uniquely defined
by the following loop, which should always be used as a source of
symmetry information in preference to the above space-group names.
They are only intended as comments.
;
_shelx_estimated_absorpt_t_max 0.784
_shelx_estimated_absorpt_t_min 0.659
_olex2_refinement_description
;
1. Fixed Uiso
 At 1.2 times of:
  All C(H) groups, All C(H,H) groups
2. Others
 Fixed Sof: C27(0.5) H27(0.5)
3.a Ternary CH refined with riding coordinates:
 C27(H27)
3.b Secondary CH2 refined with riding coordinates:
 C13(H13A,H13B), C6(H6A,H6B), C26(H26A,H26B)
3.c Aromatic/amide H refined with riding coordinates:
 C15(H15), C17(H17), C2(H2), C19(H19), C4(H4)
;
_olex2_submission_special_instructions 'No special instructions were received'

loop_
_space_group_symop_operation_xyz
'x, y, z'
'-x+1/2, -y, z'
'-x+1/2, y+1/2, -z+1/2'
'x, -y+1/2, -z+1/2'
'-x, -y, -z'
'x-1/2, y, -z'
'x-1/2, -y-1/2, z-1/2'
'-x, y-1/2, z-1/2'

loop_
_atom_site_label
_atom_site_type_symbol
_atom_site_fract_x
_atom_site_fract_y
_atom_site_fract_z
_atom_site_U_iso_or_equiv
_atom_site_adp_type
_atom_site_occupancy
_atom_site_site_symmetry_order
_atom_site_calc_flag
_atom_site_refinement_flags_posn
_atom_site_refinement_flags_adp
_atom_site_refinement_flags_occupancy
_atom_site_disorder_assembly
_atom_site_disorder_group
Br2 Br 0.13774(3) 0.69540(2) 0.66692(2) 0.02985(11) Uani 1 1 d . . . . .
Br1 Br 1.16898(3) 0.66569(2) 0.84780(2) 0.03238(11) Uani 1 1 d . . . . .
Cl2 Cl 0.77593(11) 0.56908(4) 0.30919(6) 0.0500(3) Uani 1 1 d . . . . .
Cl1 Cl 0.98913(12) 0.57179(5) 0.39000(6) 0.0541(3) Uani 1 1 d . . . . .
Cl3 Cl 0.88318(17) 0.50040(7) 1.16245(7) 0.0850(5) Uani 1 1 d . . . . .
F1 F 0.42549(17) 0.67230(8) 0.87262(10) 0.0266(5) Uani 1 1 d . . . . .
F10 F 0.87590(17) 0.66557(8) 0.65509(10) 0.0266(5) Uani 1 1 d . . . . .
F6 F 0.6019(2) 0.63901(8) 0.48529(10) 0.0315(5) Uani 1 1 d . . . . .
O4 O 0.74821(19) 0.74112(8) 0.61721(11) 0.0174(5) Uani 1 1 d . . . . .
F5 F 0.7070(2) 0.54505(8) 0.89278(11) 0.0354(6) Uani 1 1 d . . . . .
F9 F 0.97664(19) 0.58086(8) 0.63089(12) 0.0362(6) Uani 1 1 d . . . . .
O3 O 0.6352(2) 0.73403(8) 0.52017(11) 0.0193(5) Uani 1 1 d . . . . .
O2 O 0.55850(19) 0.65250(8) 0.77022(10) 0.0179(5) Uani 1 1 d . . . . .
F2 F 0.3385(2) 0.65079(9) 0.98685(11) 0.0418(6) Uani 1 1 d . . . . .
F7 F 0.7061(2) 0.55462(9) 0.46195(11) 0.0442(7) Uani 1 1 d . . . . .
O1 O 0.6583(2) 0.57472(9) 0.76976(11) 0.0217(5) Uani 1 1 d . . . . .
F8 F 0.8950(2) 0.52418(9) 0.53479(12) 0.0477(7) Uani 1 1 d . . . . .
N2 N 0.5383(2) 0.70406(10) 0.61188(13) 0.0144(6) Uani 1 1 d . . . . .
F4 F 0.6205(3) 0.52500(10) 1.00775(12) 0.0505(7) Uani 1 1 d . . . . .
F3 F 0.4339(3) 0.57748(10) 1.05655(11) 0.0520(7) Uani 1 1 d . . . . .
N1 N 0.7660(2) 0.63884(10) 0.81683(13) 0.0144(6) Uani 1 1 d . . . . .
C16 C 0.3017(3) 0.70066(13) 0.64532(17) 0.0195(7) Uani 1 1 d . . . . .
C18 C 0.4534(3) 0.71927(12) 0.57123(15) 0.0157(7) Uani 1 1 d . . . . .
C15 C 0.3887(3) 0.68547(12) 0.68851(16) 0.0183(7) Uani 1 1 d . . . . .
H15 H 0.366688 0.674458 0.729697 0.022 Uiso 1 1 calc R U . . .
C17 C 0.3319(3) 0.71801(13) 0.58589(16) 0.0199(7) Uani 1 1 d . . . . .
H17 H 0.272584 0.728566 0.556524 0.024 Uiso 1 1 calc R U . . .
C2 C 0.9220(3) 0.68989(13) 0.85305(17) 0.0192(7) Uani 1 1 d . . . . .
H2 H 0.948042 0.718792 0.873021 0.023 Uiso 1 1 calc R U . . .
C14 C 0.5075(3) 0.68678(12) 0.67021(15) 0.0148(7) Uani 1 1 d . . . . .
C1 C 0.8007(3) 0.68001(12) 0.84568(16) 0.0156(7) Uani 1 1 d . . . . .
C20 C 0.7034(3) 0.78776(13) 0.62866(19) 0.0202(8) Uani 1 1 d . . . . .
C19 C 0.5102(3) 0.73674(14) 0.51055(17) 0.0228(8) Uani 1 1 d . . . . .
H19 H 0.469944 0.747438 0.473275 0.027 Uiso 1 1 calc R U . . .
C21 C 0.7362(3) 0.65848(12) 0.56897(16) 0.0174(7) Uani 1 1 d . . . . .
C3 C 1.0047(3) 0.65638(13) 0.83043(17) 0.0216(8) Uani 1 1 d . . . . .
C13 C 0.6063(3) 0.66769(13) 0.71138(16) 0.0186(7) Uani 1 1 d . . . . .
H13A H 0.646070 0.640219 0.689923 0.022 Uiso 1 1 calc R U . . .
H13B H 0.667077 0.693169 0.718543 0.022 Uiso 1 1 calc R U . . .
C8 C 0.4748(3) 0.63381(13) 0.90256(16) 0.0204(8) Uani 1 1 d . . . . .
C28 C 0.8324(3) 0.64035(13) 0.60464(17) 0.0191(7) Uani 1 1 d . . . . .
C9 C 0.4292(3) 0.62425(14) 0.96265(18) 0.0261(8) Uani 1 1 d . . . . .
C4 C 0.9686(3) 0.61537(13) 0.79863(17) 0.0216(8) Uani 1 1 d . . . . .
H4 H 1.025369 0.593338 0.781465 0.026 Uiso 1 1 calc R U . . .
C12 C 0.6139(3) 0.57209(14) 0.91376(18) 0.0239(8) Uani 1 1 d . . . . .
C7 C 0.5685(3) 0.60840(12) 0.87495(16) 0.0179(7) Uani 1 1 d . . . . .
C22 C 0.6981(3) 0.62680(13) 0.52167(17) 0.0223(8) Uani 1 1 d . . . . .
C6 C 0.7826(3) 0.56580(13) 0.76311(18) 0.0246(8) Uani 1 1 d . . . . .
H6A H 0.804279 0.562969 0.717563 0.029 Uiso 1 1 calc R U . . .
H6B H 0.804865 0.535448 0.784916 0.029 Uiso 1 1 calc R U . . .
C23 C 0.7488(4) 0.58263(13) 0.50875(18) 0.0278(9) Uani 1 1 d . . . . .
C24 C 0.8441(4) 0.56722(14) 0.5452(2) 0.0313(9) Uani 1 1 d . . . . .
C5 C 0.8465(3) 0.60769(12) 0.79278(17) 0.0185(7) Uani 1 1 d . . . . .
C25 C 0.8857(3) 0.59614(14) 0.59402(18) 0.0252(8) Uani 1 1 d . . . . .
C11 C 0.5711(4) 0.56087(15) 0.97351(19) 0.0323(9) Uani 1 1 d . . . . .
C10 C 0.4777(4) 0.58723(16) 0.99830(18) 0.0328(10) Uani 1 1 d . . . . .
B2 B 0.6725(3) 0.71081(14) 0.57902(18) 0.0156(8) Uani 1 1 d . . . . .
B1 B 0.6291(3) 0.61842(14) 0.80535(19) 0.0166(8) Uani 1 1 d . . . . .
C26 C 0.9158(5) 0.5429(2) 0.3266(3) 0.0593(15) Uani 1 1 d . . . . .
H26A H 0.903850 0.508513 0.337462 0.071 Uiso 1 1 calc R U . . .
H26B H 0.967373 0.544448 0.288293 0.071 Uiso 1 1 calc R U . . .
C27 C 0.7710(11) 0.5269(3) 1.1418(4) 0.051(3) Uani 0.5 1 d . . P . .
H27 H 0.775965 0.542115 1.098713 0.062 Uiso 0.5 1 calc R U P . .
H20A H 0.675(3) 0.8019(13) 0.5884(18) 0.019(10) Uiso 1 1 d . . . . .
H20B H 0.638(3) 0.7879(14) 0.6605(18) 0.028(11) Uiso 1 1 d . . . . .

loop_
_atom_site_aniso_label
_atom_site_aniso_U_11
_atom_site_aniso_U_22
_atom_site_aniso_U_33
_atom_site_aniso_U_23
_atom_site_aniso_U_13
_atom_site_aniso_U_12
Br2 0.01171(16) 0.0430(2) 0.0348(2) 0.00848(19) 0.00121(14) 0.00034(16)
Br1 0.01312(17) 0.0383(2) 0.0457(2) -0.0031(2) -0.00475(16) 0.00148(16)
Cl2 0.0512(7) 0.0419(7) 0.0569(8) -0.0014(6) -0.0126(6) -0.0091(6)
Cl1 0.0644(8) 0.0526(8) 0.0453(7) 0.0128(6) -0.0180(6) -0.0190(6)
Cl3 0.1040(13) 0.0983(13) 0.0528(9) -0.0113(9) 0.0188(9) -0.0300(11)
F1 0.0184(10) 0.0309(12) 0.0305(12) 0.0051(10) 0.0030(9) 0.0053(9)
F10 0.0197(10) 0.0277(12) 0.0324(12) -0.0055(10) -0.0068(9) 0.0039(9)
F6 0.0408(13) 0.0274(13) 0.0263(12) -0.0049(10) -0.0112(10) 0.0014(10)
O4 0.0142(11) 0.0130(12) 0.0250(13) -0.0024(10) -0.0012(10) 0.0004(9)
F5 0.0400(13) 0.0322(14) 0.0339(13) 0.0107(11) 0.0003(11) 0.0122(11)
F9 0.0277(12) 0.0328(13) 0.0482(15) 0.0055(11) -0.0009(11) 0.0149(10)
O3 0.0171(12) 0.0235(14) 0.0174(12) 0.0034(10) 0.0025(9) 0.0019(10)
O2 0.0153(11) 0.0242(14) 0.0141(12) 0.0053(10) -0.0002(9) -0.0001(10)
F2 0.0347(13) 0.0550(16) 0.0357(14) -0.0056(12) 0.0161(11) -0.0013(12)
F7 0.0749(18) 0.0239(13) 0.0337(14) -0.0142(11) -0.0047(13) -0.0012(12)
O1 0.0194(12) 0.0212(14) 0.0245(13) -0.0026(11) -0.0010(10) -0.0021(10)
F8 0.0663(18) 0.0217(13) 0.0552(17) -0.0061(12) 0.0067(14) 0.0205(12)
N2 0.0117(13) 0.0166(15) 0.0150(14) -0.0012(12) -0.0003(11) -0.0017(11)
F4 0.0695(18) 0.0500(16) 0.0319(14) 0.0249(13) -0.0030(13) 0.0039(14)
F3 0.0699(19) 0.0641(19) 0.0222(13) 0.0106(12) 0.0135(12) -0.0101(15)
N1 0.0146(13) 0.0128(15) 0.0160(14) 0.0013(11) -0.0009(11) 0.0016(11)
C16 0.0110(15) 0.024(2) 0.0236(18) -0.0007(15) -0.0004(13) -0.0009(13)
C18 0.0195(16) 0.0145(17) 0.0132(16) -0.0019(14) 0.0001(13) 0.0007(13)
C15 0.0152(16) 0.021(2) 0.0183(17) 0.0021(14) 0.0005(13) -0.0011(14)
C17 0.0155(16) 0.026(2) 0.0180(18) 0.0007(15) -0.0040(13) 0.0019(14)
C2 0.0164(16) 0.0180(19) 0.0231(18) -0.0010(15) -0.0023(13) -0.0008(14)
C14 0.0160(15) 0.0149(18) 0.0136(16) 0.0014(13) -0.0003(13) -0.0030(13)
C1 0.0146(16) 0.0168(18) 0.0155(17) 0.0019(14) -0.0004(13) 0.0020(13)
C20 0.0156(17) 0.0179(19) 0.027(2) -0.0060(16) -0.0006(15) -0.0011(14)
C19 0.0195(17) 0.036(2) 0.0130(17) 0.0059(16) -0.0010(14) 0.0028(15)
C21 0.0173(16) 0.0161(19) 0.0188(17) 0.0011(14) 0.0049(13) -0.0029(13)
C3 0.0130(16) 0.027(2) 0.0250(19) 0.0043(16) -0.0029(14) 0.0011(14)
C13 0.0147(16) 0.025(2) 0.0160(17) 0.0051(15) -0.0012(13) -0.0022(14)
C8 0.0163(16) 0.023(2) 0.0223(19) 0.0028(15) -0.0016(14) -0.0047(14)
C28 0.0165(16) 0.0167(18) 0.0243(18) -0.0004(15) 0.0048(14) -0.0008(14)
C9 0.0260(19) 0.027(2) 0.025(2) -0.0060(17) 0.0052(15) -0.0057(16)
C4 0.0179(17) 0.021(2) 0.026(2) -0.0009(16) 0.0019(15) 0.0056(14)
C12 0.0248(19) 0.023(2) 0.0238(19) 0.0001(16) -0.0032(15) -0.0016(16)
C7 0.0163(16) 0.0176(18) 0.0199(18) 0.0015(14) -0.0024(13) -0.0045(14)
C22 0.0250(19) 0.023(2) 0.0192(19) 0.0006(15) 0.0005(14) -0.0019(15)
C6 0.0231(18) 0.022(2) 0.029(2) -0.0044(16) -0.0003(15) 0.0012(15)
C23 0.041(2) 0.019(2) 0.023(2) -0.0042(16) 0.0035(17) -0.0022(17)
C24 0.038(2) 0.021(2) 0.035(2) 0.0026(17) 0.0115(18) 0.0054(18)
C5 0.0204(17) 0.0131(17) 0.0221(18) 0.0027(14) 0.0008(14) 0.0018(14)
C25 0.0208(18) 0.026(2) 0.028(2) 0.0063(17) 0.0043(15) 0.0053(16)
C11 0.043(2) 0.029(2) 0.025(2) 0.0108(18) -0.0016(18) -0.0047(19)
C10 0.043(2) 0.041(3) 0.0140(18) 0.0047(18) 0.0054(17) -0.011(2)
B2 0.0135(17) 0.016(2) 0.0172(19) 0.0006(15) 0.0021(15) -0.0002(15)
B1 0.0141(17) 0.015(2) 0.020(2) 0.0035(16) -0.0021(15) -0.0026(15)
C26 0.048(3) 0.056(3) 0.074(4) -0.021(3) -0.010(3) -0.006(3)
C27 0.103(9) 0.027(5) 0.024(5) 0.007(4) 0.000(5) 0.011(5)

loop_
_atom_type_symbol
_atom_type_description
_atom_type_scat_dispersion_real
_atom_type_scat_dispersion_imag
_atom_type_scat_source
C C 0.0033 0.0016 'International Tables Vol C Tables 4.2.6.8 and 6.1.1.4'
H H 0.0000 0.0000 'International Tables Vol C Tables 4.2.6.8 and 6.1.1.4'
B B 0.0013 0.0007 'International Tables Vol C Tables 4.2.6.8 and 6.1.1.4'
Br Br -0.2901 2.4595 'International Tables Vol C Tables 4.2.6.8 and 6.1.1.4'
Cl Cl 0.1484 0.1585 'International Tables Vol C Tables 4.2.6.8 and 6.1.1.4'
F F 0.0171 0.0103 'International Tables Vol C Tables 4.2.6.8 and 6.1.1.4'
N N 0.0061 0.0033 'International Tables Vol C Tables 4.2.6.8 and 6.1.1.4'
O O 0.0106 0.0060 'International Tables Vol C Tables 4.2.6.8 and 6.1.1.4'

loop_
_geom_angle_atom_site_label_1
_geom_angle_atom_site_label_2
_geom_angle_atom_site_label_3
_geom_angle
_geom_angle_site_symmetry_1
_geom_angle_site_symmetry_3
_geom_angle_publ_flag
C27 Cl3 C27 52.4(6) . 2_665 ?
C20 O4 B2 115.2(3) . . ?
C19 O3 B2 115.3(3) . . ?
C13 O2 B1 116.2(3) . . ?
C6 O1 B1 114.4(3) . . ?
C18 N2 C14 120.4(3) . . ?
C18 N2 B2 109.5(3) . . ?
C14 N2 B2 130.0(3) . . ?
C1 N1 B1 128.6(3) . . ?
C5 N1 C1 121.4(3) . . ?
C5 N1 B1 110.0(3) . . ?
C15 C16 Br2 119.6(3) . . ?
C17 C16 Br2 118.7(3) . . ?
C17 C16 C15 121.7(3) . . ?
N2 C18 C17 122.5(3) . . ?
N2 C18 C19 110.2(3) . . ?
C17 C18 C19 127.3(3) . . ?
C16 C15 H15 120.7 . . ?
C14 C15 C16 118.6(3) . . ?
C14 C15 H15 120.7 . . ?
C16 C17 C18 116.6(3) . . ?
C16 C17 H17 121.7 . . ?
C18 C17 H17 121.7 . . ?
C1 C2 H2 120.9 . . ?
C1 C2 C3 118.3(3) . . ?
C3 C2 H2 120.9 . . ?
N2 C14 C15 120.2(3) . . ?
N2 C14 C13 117.4(3) . . ?
C15 C14 C13 122.4(3) . . ?
N1 C1 C2 119.8(3) . . ?
N1 C1 C20 117.2(3) . 4_566 ?
C2 C1 C20 123.0(3) . 4_566 ?
O4 C20 C1 110.6(3) . 4_566 ?
O4 C20 H20A 110(2) . . ?
O4 C20 H20B 112(2) . . ?
C1 C20 H20A 108(2) 4_566 . ?
C1 C20 H20B 106(2) 4_566 . ?
H20A C20 H20B 110(3) . . ?
O3 C19 C18 106.1(3) . . ?
O3 C19 H19 127.0 . . ?
C18 C19 H19 127.0 . . ?
C28 C21 B2 125.7(3) . . ?
C22 C21 C28 112.9(3) . . ?
C22 C21 B2 121.4(3) . . ?
C2 C3 Br1 119.0(3) . . ?
C4 C3 Br1 119.3(3) . . ?
C4 C3 C2 121.6(3) . . ?
O2 C13 C14 109.6(3) . . ?
O2 C13 H13A 109.8 . . ?
O2 C13 H13B 109.8 . . ?
C14 C13 H13A 109.8 . . ?
C14 C13 H13B 109.8 . . ?
H13A C13 H13B 108.2 . . ?
F1 C8 C9 115.1(3) . . ?
F1 C8 C7 120.7(3) . . ?
C7 C8 C9 124.0(3) . . ?
F10 C28 C21 120.3(3) . . ?
F10 C28 C25 115.4(3) . . ?
C25 C28 C21 124.2(3) . . ?
F2 C9 C8 120.9(4) . . ?
F2 C9 C10 119.6(3) . . ?
C10 C9 C8 119.5(4) . . ?
C3 C4 H4 121.4 . . ?
C3 C4 C5 117.2(3) . . ?
C5 C4 H4 121.4 . . ?
F5 C12 C7 119.3(3) . . ?
F5 C12 C11 115.9(3) . . ?
C11 C12 C7 124.8(4) . . ?
C8 C7 C12 113.4(3) . . ?
C8 C7 B1 126.8(3) . . ?
C12 C7 B1 119.8(3) . . ?
F6 C22 C21 119.0(3) . . ?
F6 C22 C23 115.8(3) . . ?
C23 C22 C21 125.2(3) . . ?
O1 C6 H6A 110.4 . . ?
O1 C6 H6B 110.4 . . ?
O1 C6 C5 106.8(3) . . ?
H6A C6 H6B 108.6 . . ?
C5 C6 H6A 110.4 . . ?
C5 C6 H6B 110.4 . . ?
F7 C23 C22 121.0(4) . . ?
F7 C23 C24 120.1(3) . . ?
C22 C23 C24 118.9(4) . . ?
F8 C24 C23 120.7(4) . . ?
F8 C24 C25 119.8(4) . . ?
C23 C24 C25 119.4(4) . . ?
N1 C5 C4 121.6(3) . . ?
N1 C5 C6 109.8(3) . . ?
C4 C5 C6 128.6(3) . . ?
F9 C25 C28 120.7(3) . . ?
F9 C25 C24 119.8(3) . . ?
C28 C25 C24 119.4(3) . . ?
F4 C11 C12 120.8(4) . . ?
F4 C11 C10 120.0(4) . . ?
C10 C11 C12 119.1(4) . . ?
F3 C10 C9 120.1(4) . . ?
F3 C10 C11 120.8(4) . . ?
C11 C10 C9 119.1(3) . . ?
O4 B2 O3 112.5(3) . . ?
O4 B2 N2 111.3(3) . . ?
O4 B2 C21 109.8(3) . . ?
O3 B2 N2 98.4(2) . . ?
O3 B2 C21 114.1(3) . . ?
C21 B2 N2 110.3(3) . . ?
O2 B1 O1 113.9(3) . . ?
O2 B1 N1 110.9(3) . . ?
O2 B1 C7 110.3(3) . . ?
O1 B1 N1 98.9(3) . . ?
O1 B1 C7 114.1(3) . . ?
C7 B1 N1 108.1(3) . . ?
Cl2 C26 H26A 109.1 . . ?
Cl2 C26 H26B 109.1 . . ?
Cl1 C26 Cl2 112.5(3) . . ?
Cl1 C26 H26A 109.1 . . ?
Cl1 C26 H26B 109.1 . . ?
H26A C26 H26B 107.8 . . ?
Cl3 C27 Cl3 118.7(5) . 2_665 ?
Cl3 C27 C27 77.5(7) . 2_665 ?
Cl3 C27 H27 114.8 . . ?
Cl3 C27 H27 114.8 2_665 . ?
C27 C27 Cl3 50.1(7) 2_665 2_665 ?
C27 C27 H27 114.8 2_665 . ?

loop_
_geom_bond_atom_site_label_1
_geom_bond_atom_site_label_2
_geom_bond_distance
_geom_bond_site_symmetry_2
_geom_bond_publ_flag
Br2 C16 1.886(3) . ?
Br1 C3 1.883(3) . ?
Cl2 C26 1.756(5) . ?
Cl1 C26 1.756(5) . ?
Cl3 C27 1.513(11) . ?
Cl3 C27 1.926(12) 2_665 ?
F1 C8 1.355(4) . ?
F10 C28 1.359(4) . ?
F6 C22 1.359(4) . ?
O4 C20 1.407(4) . ?
O4 B2 1.436(4) . ?
F5 C12 1.353(4) . ?
F9 C25 1.343(4) . ?
O3 C19 1.408(4) . ?
O3 B2 1.455(4) . ?
O2 C13 1.410(4) . ?
O2 B1 1.434(4) . ?
F2 C9 1.349(4) . ?
F7 C23 1.341(4) . ?
O1 C6 1.413(4) . ?
O1 B1 1.461(5) . ?
F8 C24 1.339(4) . ?
N2 C18 1.342(4) . ?
N2 C14 1.360(4) . ?
N2 B2 1.657(4) . ?
F4 C11 1.345(4) . ?
F3 C10 1.345(4) . ?
N1 C1 1.349(4) . ?
N1 C5 1.344(4) . ?
N1 B1 1.644(4) . ?
C16 C15 1.393(5) . ?
C16 C17 1.380(5) . ?
C18 C17 1.388(5) . ?
C18 C19 1.503(5) . ?
C15 H15 0.9500 . ?
C15 C14 1.377(4) . ?
C17 H17 0.9500 . ?
C2 H2 0.9500 . ?
C2 C1 1.387(4) . ?
C2 C3 1.391(5) . ?
C14 C13 1.496(4) . ?
C1 C20 1.505(5) 4_566 ?
C20 H20A 0.99(4) . ?
C20 H20B 0.98(4) . ?
C19 H19 0.9500 . ?
C21 C28 1.400(5) . ?
C21 C22 1.393(5) . ?
C21 B2 1.629(5) . ?
C3 C4 1.379(5) . ?
C13 H13A 0.9900 . ?
C13 H13B 0.9900 . ?
C8 C9 1.386(5) . ?
C8 C7 1.386(5) . ?
C28 C25 1.381(5) . ?
C9 C10 1.381(6) . ?
C4 H4 0.9500 . ?
C4 C5 1.382(5) . ?
C12 C7 1.391(5) . ?
C12 C11 1.379(5) . ?
C7 B1 1.634(5) . ?
C22 C23 1.376(5) . ?
C6 H6A 0.9900 . ?
C6 H6B 0.9900 . ?
C6 C5 1.498(5) . ?
C23 C24 1.377(6) . ?
C24 C25 1.381(6) . ?
C11 C10 1.374(6) . ?
C26 H26A 0.9900 . ?
C26 H26B 0.9900 . ?
C27 C27 1.564(19) 2_665 ?
C27 H27 1.0000 . ?

loop_
_geom_torsion_atom_site_label_1
_geom_torsion_atom_site_label_2
_geom_torsion_atom_site_label_3
_geom_torsion_atom_site_label_4
_geom_torsion
_geom_torsion_site_symmetry_1
_geom_torsion_site_symmetry_2
_geom_torsion_site_symmetry_3
_geom_torsion_site_symmetry_4
_geom_torsion_publ_flag
Br2 C16 C15 C14 175.9(3) . . . . ?
Br2 C16 C17 C18 -177.3(3) . . . . ?
Br1 C3 C4 C5 173.5(3) . . . . ?
F1 C8 C9 F2 2.8(5) . . . . ?
F1 C8 C9 C10 -176.8(3) . . . . ?
F1 C8 C7 C12 175.9(3) . . . . ?
F1 C8 C7 B1 -2.0(5) . . . . ?
F10 C28 C25 F9 -1.8(5) . . . . ?
F10 C28 C25 C24 177.6(3) . . . . ?
F6 C22 C23 F7 1.5(5) . . . . ?
F6 C22 C23 C24 -177.8(3) . . . . ?
F5 C12 C7 C8 -179.0(3) . . . . ?
F5 C12 C7 B1 -1.0(5) . . . . ?
F5 C12 C11 F4 -0.1(5) . . . . ?
F5 C12 C11 C10 179.2(3) . . . . ?
F2 C9 C10 F3 0.6(6) . . . . ?
F2 C9 C10 C11 -179.1(4) . . . . ?
F7 C23 C24 F8 -0.3(6) . . . . ?
F7 C23 C24 C25 -178.9(3) . . . . ?
O1 C6 C5 N1 1.4(4) . . . . ?
O1 C6 C5 C4 179.3(3) . . . . ?
F8 C24 C25 F9 -0.3(6) . . . . ?
F8 C24 C25 C28 -179.7(3) . . . . ?
N2 C18 C17 C16 0.7(5) . . . . ?
N2 C18 C19 O3 -4.2(4) . . . . ?
N2 C14 C13 O2 178.6(3) . . . . ?
F4 C11 C10 F3 -0.5(6) . . . . ?
F4 C11 C10 C9 179.3(4) . . . . ?
C16 C15 C14 N2 2.1(5) . . . . ?
C16 C15 C14 C13 -175.2(3) . . . . ?
C18 N2 C14 C15 -1.1(5) . . . . ?
C18 N2 C14 C13 176.4(3) . . . . ?
C18 N2 B2 O4 121.9(3) . . . . ?
C18 N2 B2 O3 3.6(3) . . . . ?
C18 N2 B2 C21 -116.1(3) . . . . ?
C15 C16 C17 C18 0.4(5) . . . . ?
C15 C14 C13 O2 -4.0(5) . . . . ?
C17 C16 C15 C14 -1.8(5) . . . . ?
C17 C18 C19 O3 175.9(3) . . . . ?
C2 C3 C4 C5 -3.0(5) . . . . ?
C14 N2 C18 C17 -0.4(5) . . . . ?
C14 N2 C18 C19 179.8(3) . . . . ?
C14 N2 B2 O4 -57.6(4) . . . . ?
C14 N2 B2 O3 -175.9(3) . . . . ?
C14 N2 B2 C21 64.5(4) . . . . ?
C1 N1 C5 C4 2.6(5) . . . . ?
C1 N1 C5 C6 -179.3(3) . . . . ?
C1 N1 B1 O2 57.6(4) . . . . ?
C1 N1 B1 O1 177.5(3) . . . . ?
C1 N1 B1 C7 -63.4(4) . . . . ?
C1 C2 C3 Br1 -173.4(3) . . . . ?
C1 C2 C3 C4 3.2(5) . . . . ?
C20 O4 B2 O3 51.0(4) . . . . ?
C20 O4 B2 N2 -58.4(4) . . . . ?
C20 O4 B2 C21 179.3(3) . . . . ?
C19 O3 B2 O4 -123.9(3) . . . . ?
C19 O3 B2 N2 -6.6(3) . . . . ?
C19 O3 B2 C21 110.2(3) . . . . ?
C19 C18 C17 C16 -179.5(3) . . . . ?
C21 C28 C25 F9 -179.0(3) . . . . ?
C21 C28 C25 C24 0.4(6) . . . . ?
C21 C22 C23 F7 -179.7(3) . . . . ?
C21 C22 C23 C24 0.9(6) . . . . ?
C3 C2 C1 N1 -0.4(5) . . . . ?
C3 C2 C1 C20 176.6(3) . . . 4_566 ?
C3 C4 C5 N1 0.2(5) . . . . ?
C3 C4 C5 C6 -177.5(3) . . . . ?
C13 O2 B1 O1 -55.6(4) . . . . ?
C13 O2 B1 N1 54.9(4) . . . . ?
C13 O2 B1 C7 174.6(3) . . . . ?
C8 C9 C10 F3 -179.7(3) . . . . ?
C8 C9 C10 C11 0.5(6) . . . . ?
C8 C7 B1 O2 -10.1(5) . . . . ?
C8 C7 B1 O1 -139.8(3) . . . . ?
C8 C7 B1 N1 111.2(4) . . . . ?
C28 C21 C22 F6 177.2(3) . . . . ?
C28 C21 C22 C23 -1.6(5) . . . . ?
C28 C21 B2 O4 15.8(5) . . . . ?
C28 C21 B2 O3 143.2(3) . . . . ?
C28 C21 B2 N2 -107.1(4) . . . . ?
C9 C8 C7 C12 -0.5(5) . . . . ?
C9 C8 C7 B1 -178.3(3) . . . . ?
C12 C7 B1 O2 172.1(3) . . . . ?
C12 C7 B1 O1 42.4(4) . . . . ?
C12 C7 B1 N1 -66.6(4) . . . . ?
C12 C11 C10 F3 -179.7(4) . . . . ?
C12 C11 C10 C9 0.0(6) . . . . ?
C7 C8 C9 F2 179.3(3) . . . . ?
C7 C8 C9 C10 -0.3(6) . . . . ?
C7 C12 C11 F4 179.9(3) . . . . ?
C7 C12 C11 C10 -0.9(6) . . . . ?
C22 C21 C28 F10 -176.2(3) . . . . ?
C22 C21 C28 C25 0.9(5) . . . . ?
C22 C21 B2 O4 -163.7(3) . . . . ?
C22 C21 B2 O3 -36.3(4) . . . . ?
C22 C21 B2 N2 73.3(4) . . . . ?
C22 C23 C24 F8 179.1(3) . . . . ?
C22 C23 C24 C25 0.5(6) . . . . ?
C6 O1 B1 O2 121.4(3) . . . . ?
C6 O1 B1 N1 3.7(3) . . . . ?
C6 O1 B1 C7 -110.7(3) . . . . ?
C23 C24 C25 F9 178.3(3) . . . . ?
C23 C24 C25 C28 -1.1(6) . . . . ?
C5 N1 C1 C2 -2.4(5) . . . . ?
C5 N1 C1 C20 -179.6(3) . . . 4_566 ?
C5 N1 B1 O2 -122.7(3) . . . . ?
C5 N1 B1 O1 -2.8(3) . . . . ?
C5 N1 B1 C7 116.4(3) . . . . ?
C11 C12 C7 C8 1.1(5) . . . . ?
C11 C12 C7 B1 179.1(3) . . . . ?
B2 O4 C20 C1 -165.8(3) . . . 4_566 ?
B2 O3 C19 C18 7.2(4) . . . . ?
B2 N2 C18 C17 -179.9(3) . . . . ?
B2 N2 C18 C19 0.2(4) . . . . ?
B2 N2 C14 C15 178.4(3) . . . . ?
B2 N2 C14 C13 -4.2(5) . . . . ?
B2 C21 C28 F10 4.2(5) . . . . ?
B2 C21 C28 C25 -178.7(3) . . . . ?
B2 C21 C22 F6 -3.2(5) . . . . ?
B2 C21 C22 C23 178.1(3) . . . . ?
B1 O2 C13 C14 158.4(3) . . . . ?
B1 O1 C6 C5 -3.5(4) . . . . ?
B1 N1 C1 C2 177.3(3) . . . . ?
B1 N1 C1 C20 0.1(5) . . . 4_566 ?
B1 N1 C5 C4 -177.2(3) . . . . ?
B1 N1 C5 C6 0.9(4) . . . . ?
C27 Cl3 C27 Cl3 29.4(6) 2_665 . . 2_665 ?
